data_7244989
loop_
_publ_author_name
'Sori, Lorenzo'
'Pizzi, Andrea'
'Demitri, Nicola'
'Terraneo, Giancarlo'
'Frontera, Antonio'
'Metrangolo, Pierangelo'

_publ_section_title
;
 Hydrogen- and halogen bond synergy in the self-assembly of
 3,5-dihalo-tyrosines: structural and theoretical insights
;
_journal_name_full CrystEngComm
_journal_paper_doi 10.1039/D2CE00670G
_journal_year 2022
_chemical_absolute_configuration ad
_chemical_formula_moiety 'C9 H9 Br2 N O3, 2 H2 O'
_chemical_formula_sum 'C9 H13 Br2 N O5'
_chemical_formula_weight 375.02
_space_group_crystal_system monoclinic
_space_group_IT_number 4
_space_group_name_Hall 'P 2yb'
_space_group_name_H-M_alt 'P 1 21 1'
_atom_sites_solution_hydrogens mixed
_atom_sites_solution_primary direct
_atom_sites_solution_secondary difmap
_audit_creation_method SHELXL-2018/3
_audit_update_record
;
2021-07-25 deposited with the CCDC.	2022-05-26 downloaded from the CCDC.
;
_cell_angle_alpha 90
_cell_angle_beta 93.14(3)
_cell_angle_gamma 90
_cell_formula_units_Z 2
_cell_length_a 5.692(1)
_cell_length_b 10.588(2)
_cell_length_c 10.925(2)
_cell_measurement_reflns_used 1181
_cell_measurement_temperature 100(2)
_cell_measurement_theta_max 29.999
_cell_measurement_theta_min 1.839
_cell_volume 657.4(2)
_computing_cell_refinement 'XDS (Kabsch, 2010)'
_computing_data_collection 'Elettra XRD1 Data Collection SW'
_computing_data_reduction 'XDS (Kabsch, 2010)'
_computing_molecular_graphics 'Ortep3 for Windows - Coot'
_computing_publication_material 'enCIFer - publCIF'
_computing_structure_refinement 'SHELXL-2018/3 (Sheldrick, 2015)'
_computing_structure_solution 'SHELXT (Sheldrick, 2015)'
_diffrn_ambient_temperature 100(2)
_diffrn_measured_fraction_theta_full 0.971
_diffrn_measured_fraction_theta_max 0.967
_diffrn_measurement_device_type
;
'Huber 4-circles Kappa Goniometer, Pilatus 2M detector'
;
_diffrn_measurement_method '\p scans'
_diffrn_radiation_type Synchrotron
_diffrn_radiation_wavelength 0.700
_diffrn_reflns_av_R_equivalents 0.0451
_diffrn_reflns_av_unetI/netI 0.0624
_diffrn_reflns_Laue_measured_fraction_full 0.971
_diffrn_reflns_Laue_measured_fraction_max 0.967
_diffrn_reflns_limit_h_max 7
_diffrn_reflns_limit_h_min -7
_diffrn_reflns_limit_k_max 15
_diffrn_reflns_limit_k_min -15
_diffrn_reflns_limit_l_max 15
_diffrn_reflns_limit_l_min -15
_diffrn_reflns_number 7037
_diffrn_reflns_point_group_measured_fraction_full 0.925
_diffrn_reflns_point_group_measured_fraction_max 0.915
_diffrn_reflns_theta_full 24.835
_diffrn_reflns_theta_max 29.999
_diffrn_reflns_theta_min 1.839
_diffrn_source 'Elettra Synchrotron - XRD1 BL'
_diffrn_standards_decay_% 0
_diffrn_standards_interval_count 0
_diffrn_standards_number 0
_exptl_absorpt_coefficient_mu 5.951
_exptl_absorpt_correction_type none
_exptl_crystal_colour Colourless
_exptl_crystal_density_diffrn 1.894
_exptl_crystal_description 'Thin needles'
_exptl_crystal_F_000 368
_exptl_crystal_size_max 0.150
_exptl_crystal_size_mid 0.080
_exptl_crystal_size_min 0.080
_refine_diff_density_max 0.927
_refine_diff_density_min -1.866
_refine_diff_density_rms 0.257
_refine_ls_abs_structure_details
;
 Flack x determined using 1596 quotients [(I+)-(I-)]/[(I+)+(I-)]
 (Parsons, Flack and Wagner, Acta Cryst. B69 (2013) 249-259).
;
_refine_ls_abs_structure_Flack -0.010(10)
_refine_ls_extinction_coef 0.98(4)
_refine_ls_extinction_expression Fc^*^=kFc[1+0.001xFc^2^\l^3^/sin(2\q)]^-1/4^
_refine_ls_extinction_method 'SHELXL-2018/3 (Sheldrick 2018)'
_refine_ls_goodness_of_fit_ref 1.139
_refine_ls_hydrogen_treatment mixed
_refine_ls_matrix_type full
_refine_ls_number_parameters 169
_refine_ls_number_reflns 3669
_refine_ls_number_restraints 8
_refine_ls_restrained_S_all 1.138
_refine_ls_R_factor_all 0.0446
_refine_ls_R_factor_gt 0.0445
_refine_ls_shift/su_max 0.000
_refine_ls_shift/su_mean 0.000
_refine_ls_structure_factor_coef Fsqd
_refine_ls_weighting_details 'w=1/[\s^2^(Fo^2^)+(0.0606P)^2^+0.4072P] where P=(Fo^2^+2Fc^2^)/3'
_refine_ls_weighting_scheme calc
_refine_ls_wR_factor_gt 0.1096
_refine_ls_wR_factor_ref 0.1097
_reflns_Friedel_coverage 0.804
_reflns_Friedel_fraction_full 0.873
_reflns_Friedel_fraction_max 0.858
_reflns_number_gt 3643
_reflns_number_total 3669
_reflns_threshold_expression 'I > 2\s(I)'
_cod_data_source_file d2ce00670g2.cif
_cod_data_source_block DiBrY
_cod_original_sg_symbol_H-M 'P 21'
_cod_database_code 7244989
_shelx_shelxl_version_number 2018/3
_shelx_space_group_comment
;
The symmetry employed for this shelxl refinement is uniquely defined
by the following loop, which should always be used as a source of
symmetry information in preference to the above space-group names.
They are only intended as comments.
;
_shelx_estimated_absorpt_t_min 0.469
_shelx_estimated_absorpt_t_max 0.647

loop_
_space_group_symop_operation_xyz
'x, y, z'
'-x, y+1/2, -z'

loop_
_atom_site_label
_atom_site_type_symbol
_atom_site_fract_x
_atom_site_fract_y
_atom_site_fract_z
_atom_site_U_iso_or_equiv
_atom_site_adp_type
_atom_site_occupancy
_atom_site_site_symmetry_order
_atom_site_calc_flag
_atom_site_refinement_flags_posn
_atom_site_refinement_flags_adp
_atom_site_refinement_flags_occupancy
_atom_site_disorder_assembly
_atom_site_disorder_group
Br2_1 Br -0.08477(8) 0.32486(4) 0.51657(4) 0.0202(2) Uani 1 1 d . . . . .
Br1_1 Br 0.41863(12) 0.66347(5) 0.22461(5) 0.0289(2) Uani 1 1 d . . . . .
N_1 N 0.7277(8) 0.7264(4) 0.8819(4) 0.0209(8) Uani 1 1 d . . . . .
H0A_1 H 0.871882 0.748360 0.856763 0.031 Uiso 1 1 calc DR U . . .
H0B_1 H 0.740516 0.654964 0.928104 0.031 Uiso 1 1 calc DR U . . .
H0C_1 H 0.670221 0.790138 0.927536 0.031 Uiso 1 1 calc DR U . . .
CA_1 C 0.5633(8) 0.7030(5) 0.7720(4) 0.0174(8) Uani 1 1 d . . . . .
HA_1 H 0.559935 0.779249 0.717984 0.021 Uiso 1 1 calc R U . . .
CB_1 C 0.6514(9) 0.5890(5) 0.7005(5) 0.0198(8) Uani 1 1 d . . . . .
HB1_1 H 0.810391 0.607694 0.672734 0.024 Uiso 1 1 calc R U . . .
HB2_1 H 0.664054 0.514854 0.755586 0.024 Uiso 1 1 calc R U . . .
CG_1 C 0.4903(9) 0.5574(5) 0.5909(4) 0.0175(8) Uani 1 1 d . . . . .
CD1_1 C 0.5241(10) 0.6124(5) 0.4772(5) 0.0191(8) Uani 1 1 d . . . . .
HD1_1 H 0.649622 0.670381 0.468738 0.023 Uiso 1 1 calc R U . . .
CE1_1 C 0.3750(10) 0.5830(4) 0.3759(4) 0.0192(8) Uani 1 1 d . . . . .
CZ_1 C 0.1884(9) 0.4972(5) 0.3848(4) 0.0182(8) Uani 1 1 d . . . . .
OH_1 O 0.0495(8) 0.4719(4) 0.2841(4) 0.0242(8) Uani 1 1 d . . . . .
HH_1 H -0.049886 0.416716 0.300781 0.036 Uiso 1 1 calc R U . . .
CE2_1 C 0.1581(9) 0.4433(4) 0.4998(4) 0.0171(8) Uani 1 1 d . . . . .
CD2_1 C 0.3059(9) 0.4722(4) 0.6004(4) 0.0185(8) Uani 1 1 d . . . . .
HD2_1 H 0.281300 0.433500 0.677128 0.022 Uiso 1 1 calc R U . . .
C_1 C 0.3185(9) 0.6823(4) 0.8201(4) 0.0174(8) Uani 1 1 d . . . . .
O_1 O 0.2930(8) 0.5891(4) 0.8876(4) 0.0274(8) Uani 1 1 d . . . . .
OXT_1 O 0.1597(8) 0.7611(4) 0.7888(4) 0.0229(7) Uani 1 1 d . . . . .
O_2 O -0.0683(8) 0.5226(5) 0.0275(4) 0.0305(10) Uani 1 1 d D . . . .
H1_2 H -0.022(9) 0.512(12) 0.1039(19) 0.046 Uiso 1 1 d D U . . .
H2_2 H 0.054(5) 0.529(12) -0.017(4) 0.046 Uiso 1 1 d D U . . .
O_3 O 0.5227(9) 0.3807(4) 0.9747(4) 0.0265(8) Uani 1 1 d D . . . .
H1_3 H 0.616(6) 0.408(4) 1.0348(15) 0.040 Uiso 1 1 d D U . . .
H2_3 H 0.446(10) 0.444(3) 0.941(5) 0.040 Uiso 1 1 d D U . . .

loop_
_atom_site_aniso_label
_atom_site_aniso_U_11
_atom_site_aniso_U_22
_atom_site_aniso_U_33
_atom_site_aniso_U_23
_atom_site_aniso_U_13
_atom_site_aniso_U_12
Br2_1 0.0171(3) 0.0171(3) 0.0266(3) -0.00059(15) 0.00373(15) -0.00294(14)
Br1_1 0.0349(4) 0.0320(3) 0.0203(3) 0.00189(18) 0.00487(19) -0.0118(2)
N_1 0.0151(18) 0.025(2) 0.0225(18) -0.0019(15) -0.0001(13) -0.0013(15)
CA_1 0.013(2) 0.022(2) 0.0174(18) -0.0006(14) 0.0022(14) -0.0016(14)
CB_1 0.014(2) 0.023(2) 0.0218(19) -0.0057(16) 0.0006(15) 0.0011(16)
CG_1 0.013(2) 0.0196(19) 0.0202(19) -0.0011(15) 0.0007(14) 0.0023(15)
CD1_1 0.016(2) 0.0188(18) 0.023(2) -0.0031(16) 0.0052(15) -0.0032(15)
CE1_1 0.024(2) 0.0172(19) 0.0171(18) 0.0004(14) 0.0038(15) -0.0031(16)
CZ_1 0.019(2) 0.0159(17) 0.0198(19) -0.0020(15) 0.0026(15) -0.0016(15)
OH_1 0.026(2) 0.0249(18) 0.0217(15) -0.0023(13) -0.0025(13) -0.0087(15)
CE2_1 0.016(2) 0.0140(17) 0.0217(19) -0.0012(14) 0.0034(15) -0.0019(15)
CD2_1 0.017(2) 0.0187(19) 0.0196(18) 0.0005(15) 0.0025(15) -0.0001(15)
C_1 0.016(2) 0.0174(19) 0.0186(17) 0.0006(15) -0.0005(15) -0.0013(15)
O_1 0.022(2) 0.0257(18) 0.035(2) 0.0118(16) 0.0071(15) 0.0045(14)
OXT_1 0.0173(18) 0.0238(17) 0.0277(18) 0.0059(13) 0.0010(13) 0.0042(13)
O_2 0.020(2) 0.046(3) 0.0250(18) 0.0091(17) 0.0009(14) -0.0086(16)
O_3 0.026(2) 0.0232(18) 0.0303(19) 0.0049(15) -0.0004(15) 0.0009(15)

loop_
_atom_type_symbol
_atom_type_description
_atom_type_scat_dispersion_real
_atom_type_scat_dispersion_imag
_atom_type_scat_source
C C 0.0030 0.0016 'International Tables Vol C Tables 4.2.6.8 and 6.1.1.4'
N N 0.0059 0.0032 'International Tables Vol C Tables 4.2.6.8 and 6.1.1.4'
O O 0.0105 0.0059 'International Tables Vol C Tables 4.2.6.8 and 6.1.1.4'
Br Br -0.2364 2.4089 'International Tables Vol C Tables 4.2.6.8 and 6.1.1.4'
H H 0.0000 0.0000 'International Tables Vol C Tables 4.2.6.8 and 6.1.1.4'

loop_
_geom_angle_atom_site_label_1
_geom_angle_atom_site_label_2
_geom_angle_atom_site_label_3
_geom_angle
_geom_angle_site_symmetry_1
_geom_angle_site_symmetry_3
_geom_angle_publ_flag
CA_1 N_1 H0A_1 109.5 . . ?
CA_1 N_1 H0B_1 109.5 . . ?
H0A_1 N_1 H0B_1 109.5 . . ?
CA_1 N_1 H0C_1 109.5 . . ?
H0A_1 N_1 H0C_1 109.5 . . ?
H0B_1 N_1 H0C_1 109.5 . . ?
N_1 CA_1 C_1 106.7(4) . . ?
N_1 CA_1 CB_1 109.3(4) . . ?
C_1 CA_1 CB_1 113.0(4) . . ?
N_1 CA_1 HA_1 109.2 . . ?
C_1 CA_1 HA_1 109.2 . . ?
CB_1 CA_1 HA_1 109.2 . . ?
CG_1 CB_1 CA_1 112.2(4) . . ?
CG_1 CB_1 HB1_1 109.2 . . ?
CA_1 CB_1 HB1_1 109.2 . . ?
CG_1 CB_1 HB2_1 109.2 . . ?
CA_1 CB_1 HB2_1 109.2 . . ?
HB1_1 CB_1 HB2_1 107.9 . . ?
CD2_1 CG_1 CD1_1 118.6(4) . . ?
CD2_1 CG_1 CB_1 120.9(4) . . ?
CD1_1 CG_1 CB_1 120.5(5) . . ?
CE1_1 CD1_1 CG_1 120.4(5) . . ?
CE1_1 CD1_1 HD1_1 119.8 . . ?
CG_1 CD1_1 HD1_1 119.8 . . ?
CD1_1 CE1_1 CZ_1 121.3(4) . . ?
CD1_1 CE1_1 Br1_1 119.4(4) . . ?
CZ_1 CE1_1 Br1_1 119.2(4) . . ?
OH_1 CZ_1 CE2_1 123.9(5) . . ?
OH_1 CZ_1 CE1_1 119.0(4) . . ?
CE2_1 CZ_1 CE1_1 117.2(4) . . ?
CZ_1 OH_1 HH_1 109.5 . . ?
CD2_1 CE2_1 CZ_1 121.6(4) . . ?
CD2_1 CE2_1 Br2_1 119.3(4) . . ?
CZ_1 CE2_1 Br2_1 119.1(4) . . ?
CE2_1 CD2_1 CG_1 120.9(4) . . ?
CE2_1 CD2_1 HD2_1 119.6 . . ?
CG_1 CD2_1 HD2_1 119.6 . . ?
O_1 C_1 OXT_1 125.4(5) . . ?
O_1 C_1 CA_1 117.0(4) . . ?
OXT_1 C_1 CA_1 117.6(4) . . ?
H1_2 O_2 H2_2 109.3(9) . . ?
H1_3 O_3 H2_3 109.3(9) . . ?

loop_
_geom_bond_atom_site_label_1
_geom_bond_atom_site_label_2
_geom_bond_distance
_geom_bond_site_symmetry_2
_geom_bond_publ_flag
Br2_1 CE2_1 1.883(5) . ?
Br1_1 CE1_1 1.888(5) . ?
N_1 CA_1 1.502(6) . ?
N_1 H0A_1 0.9100 . ?
N_1 H0B_1 0.9100 . ?
N_1 H0C_1 0.9100 . ?
CA_1 C_1 1.532(7) . ?
CA_1 CB_1 1.537(7) . ?
CA_1 HA_1 1.0000 . ?
CB_1 CG_1 1.505(7) . ?
CB_1 HB1_1 0.9900 . ?
CB_1 HB2_1 0.9900 . ?
CG_1 CD2_1 1.393(7) . ?
CG_1 CD1_1 1.395(7) . ?
CD1_1 CE1_1 1.392(7) . ?
CD1_1 HD1_1 0.9500 . ?
CE1_1 CZ_1 1.405(7) . ?
CZ_1 OH_1 1.346(6) . ?
CZ_1 CE2_1 1.399(7) . ?
OH_1 HH_1 0.8400 . ?
CE2_1 CD2_1 1.381(7) . ?
CD2_1 HD2_1 0.9500 . ?
C_1 O_1 1.245(6) . ?
C_1 OXT_1 1.263(6) . ?
O_2 H1_2 0.870(7) . ?
O_2 H2_2 0.871(7) . ?
O_3 H1_3 0.870(7) . ?
O_3 H2_3 0.870(7) . ?

loop_
_geom_hbond_atom_site_label_D
_geom_hbond_atom_site_label_H
_geom_hbond_atom_site_label_A
_geom_hbond_distance_DH
_geom_hbond_distance_HA
_geom_hbond_distance_DA
_geom_hbond_angle_DHA
_geom_hbond_site_symmetry_A
_geom_hbond_publ_flag
N_1 H0A_1 OXT_1 0.91 1.84 2.737(6) 168.1 1_655 yes
N_1 H0B_1 O_2 0.91 2.05 2.886(7) 152.5 1_656 yes
N_1 H0C_1 O_3 0.91 1.84 2.720(6) 161.2 2_657 yes
CD1_1 HD1_1 Br2_1 0.95 2.97 3.902(5) 168.9 2_656 yes
OH_1 HH_1 Br2_1 0.84 2.57 3.110(4) 123.3 . yes
OH_1 HH_1 OXT_1 0.84 2.00 2.632(6) 131.5 2_546 yes
O_2 H1_2 OH_1 0.870(7) 2.032(14) 2.897(6) 173(8) . yes
O_2 H2_2 O_1 0.871(7) 1.87(4) 2.721(6) 164(12) 1_554 yes
O_3 H1_3 O_2 0.870(7) 2.175(16) 2.804(7) 128.9(17) 1_656 yes
O_3 H2_3 O_1 0.870(7) 1.845(12) 2.711(6) 173(5) . yes

loop_
_geom_torsion_atom_site_label_1
_geom_torsion_atom_site_label_2
_geom_torsion_atom_site_label_3
_geom_torsion_atom_site_label_4
_geom_torsion
_geom_torsion_site_symmetry_1
_geom_torsion_site_symmetry_2
_geom_torsion_site_symmetry_3
_geom_torsion_site_symmetry_4
_geom_torsion_publ_flag
N_1 CA_1 CB_1 CG_1 178.2(4) . . . . ?
C_1 CA_1 CB_1 CG_1 59.5(5) . . . . ?
CA_1 CB_1 CG_1 CD2_1 -90.6(6) . . . . ?
CA_1 CB_1 CG_1 CD1_1 89.9(6) . . . . ?
CD2_1 CG_1 CD1_1 CE1_1 0.4(8) . . . . ?
CB_1 CG_1 CD1_1 CE1_1 180.0(5) . . . . ?
CG_1 CD1_1 CE1_1 CZ_1 -0.4(8) . . . . ?
CG_1 CD1_1 CE1_1 Br1_1 177.8(4) . . . . ?
CD1_1 CE1_1 CZ_1 OH_1 -179.9(5) . . . . ?
Br1_1 CE1_1 CZ_1 OH_1 1.9(7) . . . . ?
CD1_1 CE1_1 CZ_1 CE2_1 0.4(7) . . . . ?
Br1_1 CE1_1 CZ_1 CE2_1 -177.8(4) . . . . ?
OH_1 CZ_1 CE2_1 CD2_1 179.9(5) . . . . ?
CE1_1 CZ_1 CE2_1 CD2_1 -0.4(7) . . . . ?
OH_1 CZ_1 CE2_1 Br2_1 1.7(7) . . . . ?
CE1_1 CZ_1 CE2_1 Br2_1 -178.6(4) . . . . ?
CZ_1 CE2_1 CD2_1 CG_1 0.5(7) . . . . ?
Br2_1 CE2_1 CD2_1 CG_1 178.7(4) . . . . ?
CD1_1 CG_1 CD2_1 CE2_1 -0.4(7) . . . . ?
CB_1 CG_1 CD2_1 CE2_1 180.0(4) . . . . ?
N_1 CA_1 C_1 O_1 -63.2(6) . . . . ?
CB_1 CA_1 C_1 O_1 57.0(6) . . . . ?
N_1 CA_1 C_1 OXT_1 116.5(5) . . . . ?
CB_1 CA_1 C_1 OXT_1 -123.3(5) . . . . ?
